data_1511627
loop_
_publ_author_name
'Kuz'ma, Yu.B.'
'Dub, O.M.'

_publ_section_title
;
 Ternary borides of the Ce Ni12 B6-type structure
;
_journal_name_full 'Izvestiya Akademii Nauk SSSR, Neorganicheskie Materialy'
_journal_page_first 42
_journal_page_last 45
_journal_volume 23
_journal_year 1987
_chemical_formula_sum 'B6 Ni12 Tb'
_chemical_name_systematic 'Ni12 Tb B6'
_space_group_IT_number 36
_symmetry_space_group_name_Hall 'C 2c -2'
_symmetry_space_group_name_H-M 'C m c 21'
_cell_angle_alpha 90
_cell_angle_beta 90
_cell_angle_gamma 90
_cell_formula_units_Z 4
_cell_length_a 9.536
_cell_length_b 7.382
_cell_length_c 10.991
_cell_volume 773.709
_citation_journal_id_ASTM IVNMAW
_cod_data_source_file boron4-x_281.cif
_cod_data_source_block B6Ni12Tb1
_cod_original_cell_volume 773.7087
_cod_original_formula_sum 'B6 Ni12 Tb1'
_cod_database_code 1511627

loop_
_symmetry_equiv_pos_as_xyz
x,y,z
-x,-y,z+1/2
-x,y,z
x,-y,z+1/2
x+1/2,y+1/2,z
-x+1/2,-y+1/2,z+1/2
-x+1/2,y+1/2,z
x+1/2,-y+1/2,z+1/2

loop_
_atom_site_label
_atom_site_type_symbol
_atom_site_fract_x
_atom_site_fract_y
_atom_site_fract_z
_atom_site_occupancy
_atom_site_U_iso_or_equiv
Ni1 Ni 0 0.431 0.083 1 0.0
B3 B 0.289 0.031 0.611 1 0.0
B1 B 0 0.826 0.662 1 0.0
Ni3 Ni 0.363 0.172 0.765 1 0.0
Ni6 Ni 0.18 0.189 0.062 1 0.0
B4 B 0.21 0.199 0.885 1 0.0
Ni7 Ni 0.131 0.343 0.721 1 0.0
B2 B 0 0.512 0.862 1 0.0
Tb1 Tb 0 0.832 0 1 0.0
Ni4 Ni 0.133 0.015 0.744 1 0.0
Ni5 Ni 0.191 0.462 0.929 1 0.0
Ni2 Ni 0 0.255 0.896 1 0.0
